data_7208477
loop_
_publ_author_name
'Zhang, Yun-Xue'
'Yang, Jin'
'Kan, Wei-Qiu'
'Ma, Jian-Fang'

_publ_section_title
;
 A series of coordination polymers based on flexible
 5-carboxy-1-(4&#x2032;-carboxybenzyl)-2-oxidopyridinium and structurally
 related N-donor ligands: syntheses, structures and photoluminescent
 properties
;
_journal_issue 18
_journal_name_full CrystEngComm
_journal_page_first 6004
_journal_paper_doi 10.1039/c2ce25439e
_journal_volume 14
_journal_year 2012
_chemical_formula_moiety 'C34 H30 Cd3 N8 O14'
_chemical_formula_sum 'C34 H30 Cd3 N8 O14'
_chemical_formula_weight 1111.86
_chemical_name_systematic
;
?
;
_space_group_IT_number 13
_symmetry_cell_setting monoclinic
_symmetry_space_group_name_Hall '-P 2yac'
_symmetry_space_group_name_H-M 'P 1 2/n 1'
_atom_sites_solution_hydrogens geom
_atom_sites_solution_primary direct
_atom_sites_solution_secondary difmap
_audit_creation_method SHELXL-97
_cell_angle_alpha 90
_cell_angle_beta 91.812(5)
_cell_angle_gamma 90
_cell_formula_units_Z 2
_cell_length_a 11.6400(8)
_cell_length_b 7.1420(3)
_cell_length_c 22.7780(10)
_cell_measurement_reflns_used 1505
_cell_measurement_temperature 293(2)
_cell_measurement_theta_max 29.0682
_cell_measurement_theta_min 3.1519
_cell_volume 1892.65(17)
_computing_cell_refinement CrysAlis
_computing_data_collection 'CrysAlis (Oxford Diffraction, 2006)'
_computing_data_reduction CrysAlis
_computing_structure_refinement 'SHELXL-97 (Sheldrick, 2008)'
_computing_structure_solution 'SHELXL-97 (Sheldrick, 2008)'
_diffrn_ambient_temperature 293(2)
_diffrn_detector_area_resol_mean 10.0
_diffrn_measured_fraction_theta_full 0.996
_diffrn_measured_fraction_theta_max 0.996
_diffrn_measurement_device_type 'Oxford Diffraction Gemini R Ultra'
_diffrn_measurement_method '\w scan'
_diffrn_radiation_monochromator graphite
_diffrn_radiation_source 'fine-focus sealed tube'
_diffrn_radiation_type MoK\a
_diffrn_radiation_wavelength 0.71069
_diffrn_reflns_av_R_equivalents 0.0823
_diffrn_reflns_av_sigmaI/netI 0.1136
_diffrn_reflns_limit_h_max 13
_diffrn_reflns_limit_h_min -10
_diffrn_reflns_limit_k_max 8
_diffrn_reflns_limit_k_min -7
_diffrn_reflns_limit_l_max 23
_diffrn_reflns_limit_l_min -27
_diffrn_reflns_number 7010
_diffrn_reflns_theta_full 25.03
_diffrn_reflns_theta_max 25.03
_diffrn_reflns_theta_min 3.16
_exptl_absorpt_coefficient_mu 1.750
_exptl_absorpt_correction_T_max 0.7210
_exptl_absorpt_correction_T_min 0.6130
_exptl_absorpt_correction_type multi-scan
_exptl_absorpt_process_details
;
CrysAlis (Oxford Diffraction, 2006)
;
_exptl_crystal_colour colorless
_exptl_crystal_density_diffrn 1.951
_exptl_crystal_density_method 'not measured'
_exptl_crystal_description block
_exptl_crystal_F_000 1092
_exptl_crystal_size_max 0.31
_exptl_crystal_size_mid 0.25
_exptl_crystal_size_min 0.20
_refine_diff_density_max 0.852
_refine_diff_density_min -1.538
_refine_diff_density_rms 0.163
_refine_ls_extinction_method none
_refine_ls_goodness_of_fit_ref 1.021
_refine_ls_hydrogen_treatment mixed
_refine_ls_matrix_type full
_refine_ls_number_parameters 274
_refine_ls_number_reflns 3333
_refine_ls_number_restraints 68
_refine_ls_restrained_S_all 1.011
_refine_ls_R_factor_all 0.0865
_refine_ls_R_factor_gt 0.0566
_refine_ls_shift/su_max 0.001
_refine_ls_shift/su_mean 0.000
_refine_ls_structure_factor_coef Fsqd
_refine_ls_weighting_details 'calc w=1/[\s^2^(Fo^2^)+(0.0260P)^2^+0.0000P] where P=(Fo^2^+2Fc^2^)/3'
_refine_ls_weighting_scheme calc
_refine_ls_wR_factor_gt 0.1045
_refine_ls_wR_factor_ref 0.1190
_reflns_number_gt 2409
_reflns_number_total 3333
_reflns_threshold_expression >2\s(I)
_cod_data_source_file c2ce25439e.txt
_cod_data_source_block Compound-6
_cod_depositor_comments
;
The following automatic conversions were performed:

'_symmetry_cell_setting' value 'Monoclinic' changed to 'monoclinic'
according to /home/saulius/struct/CIF-dictionaries/cif_core.dic
dictionary named 'cif_core.dic' version 2.4.1 from 2010-06-29.

Automatic conversion script
Id: cif_fix_values 1891 2012-01-12 08:04:46Z andrius 
;
_cod_original_sg_symbol_Hall '-p 2yac'
_cod_original_sg_symbol_H-M p2/n
_cod_database_code 7208477

loop_
_symmetry_equiv_pos_as_xyz
'x, y, z'
'-x+1/2, y, -z+1/2'
'-x, -y, -z'
'x-1/2, -y, z-1/2'

loop_
_atom_site_label
_atom_site_type_symbol
_atom_site_fract_x
_atom_site_fract_y
_atom_site_fract_z
_atom_site_U_iso_or_equiv
_atom_site_adp_type
_atom_site_occupancy
_atom_site_symmetry_multiplicity
_atom_site_calc_flag
_atom_site_refinement_flags
Cd1 Cd 0.0000 0.0000 0.5000 0.0242(2) Uani 1 2 d S
Cd2 Cd 0.11732(5) 0.44843(7) 0.54369(2) 0.0263(2) Uani 1 1 d .
C1 C -0.0257(7) 0.1866(11) 0.6296(3) 0.0282(19) Uani 1 1 d .
C2 C -0.0583(7) 0.1651(10) 0.6916(3) 0.0259(18) Uani 1 1 d .
C3 C -0.0815(8) -0.0104(10) 0.7142(3) 0.032(2) Uani 1 1 d .
H3 H -0.0756 -0.1149 0.6901 0.039 Uiso 1 1 calc R
C4 C -0.1128(8) -0.0335(11) 0.7708(3) 0.036(2) Uani 1 1 d .
H4 H -0.1272 -0.1530 0.7850 0.043 Uiso 1 1 calc R
C5 C -0.1233(7) 0.1216(12) 0.8078(3) 0.033(2) Uani 1 1 d .
C6 C -0.0995(9) 0.2963(12) 0.7863(3) 0.045(2) Uani 1 1 d .
H6 H -0.1058 0.4008 0.8103 0.054 Uiso 1 1 calc R
C7 C -0.0661(9) 0.3170(11) 0.7288(3) 0.043(2) Uani 1 1 d .
H7 H -0.0486 0.4357 0.7149 0.051 Uiso 1 1 calc R
C8 C -0.1581(8) 0.0989(13) 0.8701(3) 0.041(2) Uani 1 1 d .
H8A H -0.2321 0.0369 0.8711 0.049 Uiso 1 1 calc R
H8B H -0.1652 0.2209 0.8883 0.049 Uiso 1 1 calc R
C9 C -0.0916(8) -0.2045(12) 0.9138(3) 0.036(2) Uani 1 1 d .
C10 C -0.0006(8) -0.2975(11) 0.9444(3) 0.039(2) Uani 1 1 d .
H10 H -0.0104 -0.4231 0.9537 0.046 Uiso 1 1 calc R
C11 C 0.1001(7) -0.2140(10) 0.9610(3) 0.0276(19) Uani 1 1 d .
H11 H 0.1564 -0.2821 0.9815 0.033 Uiso 1 1 calc R
C12 C 0.1196(7) -0.0227(10) 0.9470(3) 0.0287(19) Uani 1 1 d .
C13 C 0.0307(7) 0.0679(10) 0.9187(3) 0.0253(18) Uani 1 1 d .
H13 H 0.0399 0.1938 0.9095 0.030 Uiso 1 1 calc R
C14 C 0.2309(7) 0.0750(11) 0.9611(3) 0.0296(19) Uani 1 1 d .
C15 C 0.1918(8) 0.7663(11) 0.6439(3) 0.0366(9) Uani 1 1 d U
H15 H 0.1349 0.8484 0.6303 0.044 Uiso 1 1 calc R
C16 C 0.3375(8) 0.6558(11) 0.6961(3) 0.0364(9) Uani 1 1 d U
H16 H 0.3990 0.6445 0.7229 0.044 Uiso 1 1 calc R
C17 C 0.2848(8) 0.9736(10) 0.7222(3) 0.037(2) Uani 1 1 d .
H17A H 0.2625 1.0809 0.6984 0.045 Uiso 1 1 calc R
H17B H 0.3656 0.9867 0.7330 0.045 Uiso 1 1 calc R
N1 N -0.0696(6) -0.0151(8) 0.9035(3) 0.0297(16) Uani 1 1 d .
N2 N 0.2086(6) 0.5978(9) 0.6235(3) 0.0365(9) Uani 1 1 d U
N3 N 0.2685(6) 0.8026(9) 0.6871(3) 0.0365(9) Uani 1 1 d U
N4 N 0.2981(7) 0.5302(9) 0.6581(3) 0.0372(9) Uani 1 1 d U
O1 O -0.0049(5) 0.0421(7) 0.6006(2) 0.0386(15) Uani 1 1 d .
O2 O -0.0230(5) 0.3537(7) 0.6089(2) 0.0365(14) Uani 1 1 d .
O3 O -0.1819(6) -0.2764(9) 0.8949(3) 0.0553(18) Uani 1 1 d .
O4 O 0.2425(5) 0.2358(8) 0.9393(2) 0.0456(16) Uani 1 1 d .
O5 O 0.3005(5) -0.0108(8) 0.9936(2) 0.0396(15) Uani 1 1 d .
O6 O 0.0042(5) 0.3027(6) 0.4733(2) 0.0260(12) Uani 1 1 d .
O1W O 0.2180(6) 0.5431(8) 0.4592(2) 0.0363(15) Uani 1 1 d D
H1A H 0.164(9) 0.582(12) 0.437(4) 0.054 Uiso 1 1 d .
H1B H 0.256(7) 0.468(10) 0.435(3) 0.054 Uiso 1 1 d D

loop_
_atom_site_aniso_label
_atom_site_aniso_U_11
_atom_site_aniso_U_22
_atom_site_aniso_U_33
_atom_site_aniso_U_23
_atom_site_aniso_U_13
_atom_site_aniso_U_12
Cd1 0.0293(6) 0.0173(4) 0.0257(4) 0.0004(3) -0.0035(3) -0.0002(3)
Cd2 0.0296(4) 0.0219(3) 0.0271(3) -0.0007(2) -0.0037(2) 0.0004(3)
C1 0.021(5) 0.037(5) 0.027(4) 0.005(4) -0.001(3) -0.002(4)
C2 0.025(5) 0.032(4) 0.022(4) 0.009(3) 0.005(3) 0.006(4)
C3 0.036(6) 0.029(4) 0.032(4) 0.000(4) 0.001(4) 0.001(4)
C4 0.043(6) 0.033(5) 0.030(4) 0.007(4) 0.002(4) -0.008(4)
C5 0.021(5) 0.051(5) 0.028(4) 0.013(4) -0.001(3) 0.002(4)
C6 0.066(8) 0.042(5) 0.028(5) -0.002(4) 0.011(4) 0.002(5)
C7 0.062(8) 0.027(5) 0.039(5) 0.010(4) 0.012(5) -0.003(4)
C8 0.031(6) 0.057(6) 0.036(5) 0.006(4) -0.004(4) 0.004(5)
C9 0.029(6) 0.051(6) 0.027(4) 0.008(4) 0.000(4) -0.013(5)
C10 0.050(7) 0.031(5) 0.034(4) 0.000(4) 0.001(4) -0.011(4)
C11 0.026(5) 0.033(4) 0.024(4) 0.001(3) 0.000(3) 0.011(4)
C12 0.032(6) 0.030(4) 0.024(4) -0.002(3) 0.006(3) 0.007(4)
C13 0.023(5) 0.029(4) 0.024(4) -0.002(3) 0.000(3) -0.008(4)
C14 0.020(5) 0.041(5) 0.028(4) -0.008(4) 0.005(4) -0.011(4)
C15 0.040(2) 0.0385(19) 0.0310(18) 0.0020(15) -0.0087(15) 0.0039(16)
C16 0.040(2) 0.0383(19) 0.0307(18) 0.0019(15) -0.0089(15) 0.0040(16)
C17 0.049(7) 0.026(4) 0.036(4) -0.007(4) -0.009(4) -0.009(4)
N1 0.030(5) 0.032(4) 0.027(3) 0.005(3) 0.001(3) -0.005(3)
N2 0.040(2) 0.0383(19) 0.0309(18) 0.0020(15) -0.0087(15) 0.0039(16)
N3 0.040(2) 0.0384(19) 0.0308(18) 0.0020(15) -0.0087(15) 0.0038(16)
N4 0.040(2) 0.0392(19) 0.0316(18) 0.0020(15) -0.0086(15) 0.0039(16)
O1 0.056(5) 0.034(3) 0.026(3) 0.002(3) 0.006(3) 0.010(3)
O2 0.037(4) 0.037(3) 0.036(3) 0.007(3) 0.011(3) -0.001(3)
O3 0.050(5) 0.063(4) 0.052(4) 0.019(3) -0.011(3) -0.026(4)
O4 0.040(4) 0.041(4) 0.055(4) 0.015(3) -0.014(3) -0.014(3)
O5 0.028(4) 0.047(3) 0.043(3) 0.011(3) -0.010(3) -0.002(3)
O6 0.033(4) 0.011(2) 0.033(3) 0.000(2) -0.007(2) 0.001(2)
O1W 0.040(5) 0.035(3) 0.033(3) -0.005(3) 0.001(3) 0.006(3)

loop_
_atom_type_symbol
_atom_type_description
_atom_type_scat_dispersion_real
_atom_type_scat_dispersion_imag
_atom_type_scat_source
C C 0.0033 0.0016 'International Tables Vol C Tables 4.2.6.8 and 6.1.1.4'
H H 0.0000 0.0000 'International Tables Vol C Tables 4.2.6.8 and 6.1.1.4'
N N 0.0061 0.0033 'International Tables Vol C Tables 4.2.6.8 and 6.1.1.4'
O O 0.0106 0.0060 'International Tables Vol C Tables 4.2.6.8 and 6.1.1.4'
Cd Cd -0.8075 1.2024 'International Tables Vol C Tables 4.2.6.8 and 6.1.1.4'

loop_
_geom_angle_atom_site_label_1
_geom_angle_atom_site_label_2
_geom_angle_atom_site_label_3
_geom_angle
_geom_angle_site_symmetry_1
_geom_angle_site_symmetry_3
O6 Cd1 O6 180.0(2) 3_556 .
O6 Cd1 O1 81.70(17) 3_556 .
O6 Cd1 O1 98.30(17) . .
O6 Cd1 O1 98.30(17) 3_556 3_556
O6 Cd1 O1 81.70(17) . 3_556
O1 Cd1 O1 180.000(1) . 3_556
O6 Cd1 O5 88.94(19) 3_556 2_556
O6 Cd1 O5 91.06(19) . 2_556
O1 Cd1 O5 89.9(2) . 2_556
O1 Cd1 O5 90.1(2) 3_556 2_556
O6 Cd1 O5 91.06(19) 3_556 4
O6 Cd1 O5 88.94(19) . 4
O1 Cd1 O5 90.1(2) . 4
O1 Cd1 O5 89.9(2) 3_556 4
O5 Cd1 O5 180.000(1) 2_556 4
O4 Cd2 O6 102.17(18) 2_556 .
O4 Cd2 O6 171.6(2) 2_556 3_566
O6 Cd2 O6 84.05(16) . 3_566
O4 Cd2 N2 82.2(2) 2_556 .
O6 Cd2 N2 171.7(2) . .
O6 Cd2 N2 92.3(2) 3_566 .
O4 Cd2 O2 102.2(2) 2_556 .
O6 Cd2 O2 85.16(19) . .
O6 Cd2 O2 83.82(19) 3_566 .
N2 Cd2 O2 87.0(2) . .
O4 Cd2 O1W 87.6(2) 2_556 .
O6 Cd2 O1W 81.40(19) . .
O6 Cd2 O1W 87.73(19) 3_566 .
N2 Cd2 O1W 106.0(2) . .
O2 Cd2 O1W 164.8(2) . .
O4 Cd2 Cd2 143.93(14) 2_556 3_566
O6 Cd2 Cd2 42.08(12) . 3_566
O6 Cd2 Cd2 41.97(12) 3_566 3_566
N2 Cd2 Cd2 133.83(17) . 3_566
O2 Cd2 Cd2 82.57(14) . 3_566
O1W Cd2 Cd2 82.69(16) . 3_566
O1 C1 O2 124.3(7) . .
O1 C1 C2 118.5(7) . .
O2 C1 C2 117.2(7) . .
C7 C2 C3 117.8(7) . .
C7 C2 C1 121.8(7) . .
C3 C2 C1 120.4(7) . .
C4 C3 C2 121.5(7) . .
C4 C3 H3 119.2 . .
C2 C3 H3 119.2 . .
C3 C4 C5 120.4(7) . .
C3 C4 H4 119.8 . .
C5 C4 H4 119.8 . .
C6 C5 C4 118.8(7) . .
C6 C5 C8 120.1(8) . .
C4 C5 C8 121.1(8) . .
C5 C6 C7 120.0(8) . .
C5 C6 H6 120.0 . .
C7 C6 H6 120.0 . .
C2 C7 C6 121.4(7) . .
C2 C7 H7 119.3 . .
C6 C7 H7 119.3 . .
C5 C8 N1 109.7(7) . .
C5 C8 H8A 109.7 . .
N1 C8 H8A 109.7 . .
C5 C8 H8B 109.7 . .
N1 C8 H8B 109.7 . .
H8A C8 H8B 108.2 . .
O3 C9 N1 120.2(8) . .
O3 C9 C10 126.2(8) . .
N1 C9 C10 113.5(8) . .
C11 C10 C9 123.8(8) . .
C11 C10 H10 118.1 . .
C9 C10 H10 118.1 . .
C10 C11 C12 120.1(7) . .
C10 C11 H11 120.0 . .
C12 C11 H11 120.0 . .
C13 C12 C11 115.9(8) . .
C13 C12 C14 121.2(7) . .
C11 C12 C14 122.9(7) . .
N1 C13 C12 123.5(7) . .
N1 C13 H13 118.3 . .
C12 C13 H13 118.3 . .
O5 C14 O4 127.5(8) . .
O5 C14 C12 116.2(7) . .
O4 C14 C12 116.3(7) . .
N2 C15 N3 109.7(8) . .
N2 C15 H15 125.1 . .
N3 C15 H15 125.1 . .
N4 C16 N3 103.8(7) . .
N4 C16 H16 128.1 . .
N3 C16 H16 128.1 . .
N3 C17 C17 112.9(6) . 2_556
N3 C17 H17A 109.0 . .
C17 C17 H17A 109.0 2_556 .
N3 C17 H17B 109.0 . .
C17 C17 H17B 109.0 2_556 .
H17A C17 H17B 107.8 . .
C13 N1 C9 123.0(7) . .
C13 N1 C8 117.9(6) . .
C9 N1 C8 118.9(7) . .
C15 N2 N4 103.8(6) . .
C15 N2 Cd2 128.9(6) . .
N4 N2 Cd2 127.2(5) . .
C16 N3 C15 110.3(7) . .
C16 N3 C17 120.3(7) . .
C15 N3 C17 129.4(7) . .
C16 N4 N2 112.3(6) . .
C1 O1 Cd1 129.9(5) . .
C1 O2 Cd2 121.8(5) . .
C14 O4 Cd2 129.2(5) . 2_556
C14 O5 Cd1 130.8(5) . 2_556
Cd1 O6 Cd2 105.36(19) . .
Cd1 O6 Cd2 140.5(3) . 3_566
Cd2 O6 Cd2 95.95(16) . 3_566
Cd2 O1W H1A 101(7) . .
Cd2 O1W H1B 127(5) . .
H1A O1W H1B 101(8) . .

loop_
_geom_bond_atom_site_label_1
_geom_bond_atom_site_label_2
_geom_bond_distance
_geom_bond_site_symmetry_2
Cd1 O6 2.247(4) 3_556
Cd1 O6 2.247(4) .
Cd1 O1 2.313(5) .
Cd1 O1 2.313(5) 3_556
Cd1 O5 2.323(6) 2_556
Cd1 O5 2.323(6) 4
Cd2 O4 2.253(6) 2_556
Cd2 O6 2.292(5) .
Cd2 O6 2.297(5) 3_566
Cd2 N2 2.334(6) .
Cd2 O2 2.342(5) .
Cd2 O1W 2.382(6) .
Cd2 Cd2 3.4086(12) 3_566
C1 O1 1.254(9) .
C1 O2 1.284(9) .
C1 C2 1.482(10) .
C2 C7 1.380(10) .
C2 C3 1.385(10) .
C3 C4 1.361(10) .
C3 H3 0.9300 .
C4 C5 1.399(11) .
C4 H4 0.9300 .
C5 C6 1.372(11) .
C5 C8 1.497(10) .
C6 C7 1.386(11) .
C6 H6 0.9300 .
C7 H7 0.9300 .
C8 N1 1.500(10) .
C8 H8A 0.9700 .
C8 H8B 0.9700 .
C9 O3 1.235(10) .
C9 N1 1.397(10) .
C9 C10 1.415(12) .
C10 C11 1.359(11) .
C10 H10 0.9300 .
C11 C12 1.423(10) .
C11 H11 0.9300 .
C12 C13 1.366(11) .
C12 C14 1.498(11) .
C13 N1 1.345(10) .
C13 H13 0.9300 .
C14 O5 1.241(9) .
C14 O4 1.260(9) .
C15 N2 1.307(10) .
C15 N3 1.334(10) .
C15 H15 0.9300 .
C16 N4 1.319(9) .
C16 N3 1.332(10) .
C16 H16 0.9300 .
C17 N3 1.468(9) .
C17 C17 1.525(16) 2_556
C17 H17A 0.9700 .
C17 H17B 0.9700 .
N2 N4 1.373(9) .
O4 Cd2 2.253(6) 2_556
O5 Cd1 2.323(6) 2_556
O6 Cd2 2.297(5) 3_566
O1W H1A 0.84(9) .
O1W H1B 0.897(10) .

loop_
_geom_hbond_atom_site_label_D
_geom_hbond_atom_site_label_H
_geom_hbond_atom_site_label_A
_geom_hbond_distance_DH
_geom_hbond_distance_HA
_geom_hbond_distance_DA
_geom_hbond_angle_DHA
_geom_hbond_site_symmetry_A
O1W H1A O2 0.84(9) 1.97(10) 2.807(8) 172(10) 3_566
O1W H1B O3 0.897(10) 1.81(2) 2.690(8) 167(8) 4_655

loop_
_geom_torsion_atom_site_label_1
_geom_torsion_atom_site_label_2
_geom_torsion_atom_site_label_3
_geom_torsion_atom_site_label_4
_geom_torsion
_geom_torsion_site_symmetry_1
_geom_torsion_site_symmetry_4
O1 C1 C2 C7 170.4(8) . .
O2 C1 C2 C7 -10.9(12) . .
O1 C1 C2 C3 -9.3(12) . .
O2 C1 C2 C3 169.3(8) . .
C7 C2 C3 C4 0.9(13) . .
C1 C2 C3 C4 -179.3(8) . .
C2 C3 C4 C5 0.6(13) . .
C3 C4 C5 C6 -1.2(13) . .
C3 C4 C5 C8 179.8(8) . .
C4 C5 C6 C7 0.3(14) . .
C8 C5 C6 C7 179.3(8) . .
C3 C2 C7 C6 -1.9(14) . .
C1 C2 C7 C6 178.3(8) . .
C5 C6 C7 C2 1.4(15) . .
C6 C5 C8 N1 -116.4(9) . .
C4 C5 C8 N1 62.6(11) . .
O3 C9 C10 C11 175.7(8) . .
N1 C9 C10 C11 -1.8(12) . .
C9 C10 C11 C12 -0.9(12) . .
C10 C11 C12 C13 2.3(10) . .
C10 C11 C12 C14 -176.7(7) . .
C11 C12 C13 N1 -1.1(10) . .
C14 C12 C13 N1 178.0(7) . .
C13 C12 C14 O5 170.7(7) . .
C11 C12 C14 O5 -10.3(10) . .
C13 C12 C14 O4 -8.4(10) . .
C11 C12 C14 O4 170.6(7) . .
C12 C13 N1 C9 -1.8(11) . .
C12 C13 N1 C8 -177.3(7) . .
O3 C9 N1 C13 -174.5(8) . .
C10 C9 N1 C13 3.2(11) . .
O3 C9 N1 C8 0.9(11) . .
C10 C9 N1 C8 178.6(7) . .
C5 C8 N1 C13 74.7(9) . .
C5 C8 N1 C9 -101.0(9) . .
N3 C15 N2 N4 1.9(9) . .
N3 C15 N2 Cd2 -174.9(5) . .
O4 Cd2 N2 C15 170.3(7) 2_556 .
O6 Cd2 N2 C15 -3.2(7) 3_566 .
O2 Cd2 N2 C15 -86.9(7) . .
O1W Cd2 N2 C15 85.1(7) . .
Cd2 Cd2 N2 C15 -10.2(8) 3_566 .
O4 Cd2 N2 N4 -5.7(6) 2_556 .
O6 Cd2 N2 N4 -179.2(6) 3_566 .
O2 Cd2 N2 N4 97.1(7) . .
O1W Cd2 N2 N4 -90.9(7) . .
Cd2 Cd2 N2 N4 173.8(5) 3_566 .
N4 C16 N3 C15 -1.4(9) . .
N4 C16 N3 C17 179.5(7) . .
N2 C15 N3 C16 -0.4(10) . .
N2 C15 N3 C17 178.6(7) . .
C17 C17 N3 C16 -90.6(11) 2_556 .
C17 C17 N3 C15 90.5(11) 2_556 .
N3 C16 N4 N2 2.6(9) . .
C15 N2 N4 C16 -2.8(9) . .
Cd2 N2 N4 C16 174.0(5) . .
O2 C1 O1 Cd1 -17.0(12) . .
C2 C1 O1 Cd1 161.5(5) . .
O6 Cd1 O1 C1 -165.6(7) 3_556 .
O6 Cd1 O1 C1 14.4(7) . .
O5 Cd1 O1 C1 105.5(7) 2_556 .
O5 Cd1 O1 C1 -74.5(7) 4 .
O1 C1 O2 Cd2 -39.2(10) . .
C2 C1 O2 Cd2 142.3(6) . .
O4 Cd2 O2 C1 -21.0(6) 2_556 .
O6 Cd2 O2 C1 80.4(6) . .
O6 Cd2 O2 C1 165.0(6) 3_566 .
N2 Cd2 O2 C1 -102.4(6) . .
O1W Cd2 O2 C1 108.3(8) . .
Cd2 Cd2 O2 C1 122.7(6) 3_566 .
O5 C14 O4 Cd2 -7.1(12) . 2_556
C12 C14 O4 Cd2 172.0(5) . 2_556
O4 C14 O5 Cd1 -29.6(12) . 2_556
C12 C14 O5 Cd1 151.4(5) . 2_556
O1 Cd1 O6 Cd2 37.4(2) . .
O1 Cd1 O6 Cd2 -142.6(2) 3_556 .
O5 Cd1 O6 Cd2 -52.7(2) 2_556 .
O5 Cd1 O6 Cd2 127.3(2) 4 .
O1 Cd1 O6 Cd2 -82.8(4) . 3_566
O1 Cd1 O6 Cd2 97.2(4) 3_556 3_566
O5 Cd1 O6 Cd2 -172.8(3) 2_556 3_566
O5 Cd1 O6 Cd2 7.2(3) 4 3_566
O4 Cd2 O6 Cd1 39.3(3) 2_556 .
O6 Cd2 O6 Cd1 -146.4(3) 3_566 .
O2 Cd2 O6 Cd1 -62.2(2) . .
O1W Cd2 O6 Cd1 125.0(2) . .
Cd2 Cd2 O6 Cd1 -146.4(3) 3_566 .
O4 Cd2 O6 Cd2 -174.2(2) 2_556 3_566
O6 Cd2 O6 Cd2 0.0 3_566 3_566
O2 Cd2 O6 Cd2 84.28(19) . 3_566
O1W Cd2 O6 Cd2 -88.6(2) . 3_566
